data_2215933
loop_
_publ_author_name
'Li, Yu-Jie'
'Li, Shi-Hua'
'Dong, Xian-Wu'

_publ_section_title
;
 (2-Amino-4,5-dimethylbenzenesulfonato-\k<i>N</i>)aquasilver(I)
 monohydrate
;
_journal_coeditor_code HB2561
_journal_issue 11
_journal_name_full 'Acta Crystallographica Section E'
_journal_page_first m2695
_journal_page_last m2695
_journal_paper_doi 10.1107/S1600536807047897
_journal_volume 63
_journal_year 2007
_chemical_formula_iupac '[Ag (C8 H10 N O3 S) (H2 O)] , H2 O'
_chemical_formula_moiety 'C8 H12 Ag N O4 S , H2 O'
_chemical_formula_sum 'C8 H14 Ag N O5 S'
_chemical_formula_weight 344.13
_chemical_name_systematic
;
(2-Amino-4,5-dimethylbenzenesulfonato-\kN)aquasilver(I) monohydrate
;
_space_group_IT_number 2
_symmetry_cell_setting triclinic
_symmetry_space_group_name_Hall '-P 1'
_symmetry_space_group_name_H-M 'P -1'
_atom_sites_solution_hydrogens mixed
_atom_sites_solution_primary direct
_atom_sites_solution_secondary difmap
_audit_creation_method SHELXL97
_cell_angle_alpha 78.889(4)
_cell_angle_beta 85.746(7)
_cell_angle_gamma 87.754(4)
_cell_formula_units_Z 2
_cell_length_a 6.555(5)
_cell_length_b 7.626(6)
_cell_length_c 12.1290(11)
_cell_measurement_reflns_used 2584
_cell_measurement_temperature 293(2)
_cell_measurement_theta_max 27.5
_cell_measurement_theta_min 1.7
_cell_volume 593.1(7)
_computing_cell_refinement 'PROCESS-AUTO (Rigaku, 1998)'
_computing_data_collection 'PROCESS-AUTO (Rigaku, 1998)'
_computing_data_reduction 'PROCESS-AUTO (Rigaku, 1998)'
_computing_molecular_graphics 'SHELXTL-Plus (Sheldrick, 1990)'
_computing_publication_material 'SHELXL97 (Sheldrick, 1997)'
_computing_structure_refinement 'SHELXL97 (Sheldrick, 1997)'
_computing_structure_solution 'SHELXS97 (Sheldrick, 1997)'
_diffrn_ambient_temperature 292(2)
_diffrn_detector_area_resol_mean 10.0
_diffrn_measured_fraction_theta_full 0.962
_diffrn_measured_fraction_theta_max 0.949
_diffrn_measurement_device_type 'Rigaku R-AXIS RAPID'
_diffrn_measurement_method \w
_diffrn_radiation_monochromator graphite
_diffrn_radiation_source 'fine-focus sealed tube'
_diffrn_radiation_type MoK\a
_diffrn_radiation_wavelength 0.71073
_diffrn_reflns_av_R_equivalents 0.0161
_diffrn_reflns_av_sigmaI/netI 0.0172
_diffrn_reflns_limit_h_max 8
_diffrn_reflns_limit_h_min -8
_diffrn_reflns_limit_k_max 8
_diffrn_reflns_limit_k_min -9
_diffrn_reflns_limit_l_max 15
_diffrn_reflns_limit_l_min -15
_diffrn_reflns_number 4856
_diffrn_reflns_theta_full 25.00
_diffrn_reflns_theta_max 27.48
_diffrn_reflns_theta_min 1.71
_exptl_absorpt_coefficient_mu 1.880
_exptl_absorpt_correction_T_max 0.677
_exptl_absorpt_correction_T_min 0.625
_exptl_absorpt_correction_type multi-scan
_exptl_absorpt_process_details '(ABSCOR; Higashi, 1995)'
_exptl_crystal_colour colourless
_exptl_crystal_density_diffrn 1.927
_exptl_crystal_density_method 'not measured'
_exptl_crystal_description block
_exptl_crystal_F_000 344
_exptl_crystal_size_max 0.25
_exptl_crystal_size_mid 0.23
_exptl_crystal_size_min 0.21
_refine_diff_density_max 0.514
_refine_diff_density_min -0.716
_refine_ls_extinction_method none
_refine_ls_goodness_of_fit_ref 1.138
_refine_ls_hydrogen_treatment mixed
_refine_ls_matrix_type full
_refine_ls_number_parameters 169
_refine_ls_number_reflns 2584
_refine_ls_number_restraints 7
_refine_ls_restrained_S_all 1.152
_refine_ls_R_factor_all 0.0327
_refine_ls_R_factor_gt 0.0256
_refine_ls_shift/su_max 0.001
_refine_ls_shift/su_mean 0.000
_refine_ls_structure_factor_coef Fsqd
_refine_ls_weighting_details 'calc w = 1/[\s^2^(Fo^2^)+(0.0587P)^2^+0.0536P] where P=(Fo^2^+2Fc^2^)/3'
_refine_ls_weighting_scheme calc
_refine_ls_wR_factor_gt 0.0738
_refine_ls_wR_factor_ref 0.0872
_reflns_number_gt 2277
_reflns_number_total 2584
_reflns_threshold_expression I>2\s(I)
_cod_data_source_file hb2561.cif
_cod_data_source_block I
_cod_depositor_comments
;
The following automatic conversions were performed:

'_atom_sites_solution_hydrogens' value 'difmap and geom' was changed
to 'mixed'.

Automatic conversion script
Id: cif_fix_values 6452 2018-10-05 10:23:21Z andrius 
;
_cod_original_sg_symbol_Hall '-P 1 '
_cod_database_code 2215933
_cod_database_fobs_code 2215933

loop_
_symmetry_equiv_pos_as_xyz
'x, y, z'
'-x, -y, -z'

loop_
_atom_site_type_symbol
_atom_site_label
_atom_site_fract_x
_atom_site_fract_y
_atom_site_fract_z
_atom_site_U_iso_or_equiv
_atom_site_adp_type
_atom_site_calc_flag
_atom_site_refinement_flags
_atom_site_occupancy
Ag Ag1 0.33890(4) 0.48750(3) 0.39012(2) 0.04069(11) Uani d . 1
C C1 0.6290(4) 0.1518(3) 0.2095(2) 0.0240(5) Uani d . 1
C C2 0.7019(4) 0.1533(4) 0.0981(2) 0.0295(5) Uani d . 1
H H2 0.8337 0.1096 0.0841 0.035 Uiso calc R 1
C C3 0.5843(5) 0.2179(4) 0.0075(2) 0.0303(6) Uani d . 1
C C4 0.3854(5) 0.2816(4) 0.0293(2) 0.0310(6) Uani d . 1
C C5 0.3130(4) 0.2813(4) 0.1399(2) 0.0287(5) Uani d . 1
H H5 0.1810 0.3248 0.1538 0.034 Uiso calc R 1
C C6 0.4314(4) 0.2180(3) 0.2310(2) 0.0230(5) Uani d . 1
C C7 0.2479(6) 0.3485(5) -0.0654(3) 0.0456(8) Uani d . 1
H H7A 0.3104 0.4471 -0.1163 0.068 Uiso calc R 1
H H7B 0.1182 0.3869 -0.0350 0.068 Uiso calc R 1
H H7C 0.2279 0.2539 -0.1052 0.068 Uiso calc R 1
C C8 0.6710(6) 0.2165(5) -0.1103(3) 0.0431(7) Uani d . 1
H H8A 0.5863 0.1468 -0.1457 0.065 Uiso calc R 1
H H8B 0.8070 0.1651 -0.1083 0.065 Uiso calc R 1
H H8C 0.6751 0.3367 -0.1525 0.065 Uiso calc R 1
N N1 0.3465(4) 0.2264(3) 0.3425(2) 0.0255(4) Uani d D 1
O O1 0.9374(4) -0.0551(3) 0.2715(2) 0.0460(6) Uani d . 1
O O2 0.8951(3) 0.2202(3) 0.3429(2) 0.0406(5) Uani d . 1
O O3 0.6674(3) -0.0227(3) 0.41254(19) 0.0393(5) Uani d . 1
O O1W 0.2817(5) 0.7591(4) 0.4077(3) 0.0538(6) Uani d D 1
O O2W 0.2412(6) 0.4253(4) 0.6255(3) 0.0702(9) Uani d D 1
S S1 0.79500(9) 0.06607(9) 0.31726(6) 0.02624(15) Uani d . 1
H H1A 0.194(7) 0.829(6) 0.357(4) 0.078(16) Uiso d D 1
H H2A 0.210(10) 0.511(8) 0.671(5) 0.12(2) Uiso d D 1
H H1B 0.405(6) 0.836(6) 0.396(4) 0.071(15) Uiso d D 1
H H2B 0.106(6) 0.420(8) 0.621(5) 0.078(17) Uiso d D 1
H H3A 0.407(11) 0.159(10) 0.396(6) 0.039 Uiso d D 1
H H3B 0.227(5) 0.205(5) 0.348(3) 0.039 Uiso d D 1

loop_
_atom_site_aniso_label
_atom_site_aniso_U_11
_atom_site_aniso_U_22
_atom_site_aniso_U_33
_atom_site_aniso_U_12
_atom_site_aniso_U_13
_atom_site_aniso_U_23
Ag1 0.05284(18) 0.03144(15) 0.04011(16) 0.00482(10) -0.00194(11) -0.01421(10)
C1 0.0262(12) 0.0232(12) 0.0226(12) -0.0011(9) 0.0000(9) -0.0046(9)
C2 0.0320(13) 0.0297(14) 0.0270(14) -0.0025(11) 0.0060(10) -0.0089(11)
C3 0.0414(14) 0.0280(13) 0.0216(13) -0.0058(11) 0.0030(10) -0.0059(10)
C4 0.0409(14) 0.0280(14) 0.0248(14) -0.0040(11) -0.0044(11) -0.0050(11)
C5 0.0302(12) 0.0260(13) 0.0309(14) 0.0009(10) -0.0028(10) -0.0079(11)
C6 0.0268(12) 0.0207(11) 0.0222(12) -0.0027(9) 0.0014(9) -0.0062(9)
C7 0.057(2) 0.0457(19) 0.0351(17) 0.0030(15) -0.0166(14) -0.0061(14)
C8 0.0564(19) 0.0478(19) 0.0258(15) -0.0063(15) 0.0060(13) -0.0110(13)
N1 0.0254(11) 0.0266(11) 0.0241(11) 0.0005(9) 0.0039(8) -0.0063(9)
O1 0.0447(12) 0.0547(14) 0.0387(13) 0.0253(11) -0.0037(10) -0.0145(11)
O2 0.0352(10) 0.0441(13) 0.0458(13) -0.0060(9) -0.0077(9) -0.0136(10)
O3 0.0368(11) 0.0471(13) 0.0278(11) -0.0036(9) 0.0009(8) 0.0076(9)
O1W 0.0664(17) 0.0416(14) 0.0564(17) 0.0055(13) -0.0097(13) -0.0164(12)
O2W 0.081(2) 0.0529(18) 0.072(2) 0.0036(16) 0.0116(17) -0.0081(16)
S1 0.0232(3) 0.0301(3) 0.0250(3) 0.0029(2) 0.0003(2) -0.0057(3)

loop_
_atom_type_symbol
_atom_type_description
_atom_type_scat_dispersion_real
_atom_type_scat_dispersion_imag
_atom_type_scat_source
C C 0.0033 0.0016 'International Tables Vol C Tables 4.2.6.8 and 6.1.1.4'
H H 0.0000 0.0000 'International Tables Vol C Tables 4.2.6.8 and 6.1.1.4'
N N 0.0061 0.0033 'International Tables Vol C Tables 4.2.6.8 and 6.1.1.4'
O O 0.0106 0.0060 'International Tables Vol C Tables 4.2.6.8 and 6.1.1.4'
S S 0.1246 0.1234 'International Tables Vol C Tables 4.2.6.8 and 6.1.1.4'
Ag Ag -0.8971 1.1015 'International Tables Vol C Tables 4.2.6.8 and 6.1.1.4'

loop_
_geom_angle_atom_site_label_1
_geom_angle_atom_site_label_2
_geom_angle_atom_site_label_3
_geom_angle
_geom_angle_publ_flag
O1W Ag1 N1 166.73(10) y
C2 C1 C6 119.1(2) ?
C2 C1 S1 117.8(2) ?
C6 C1 S1 123.1(2) ?
C3 C2 C1 122.4(3) ?
C3 C2 H2 118.8 ?
C1 C2 H2 118.8 ?
C2 C3 C4 118.5(3) ?
C2 C3 C8 120.0(3) ?
C4 C3 C8 121.5(3) ?
C5 C4 C3 119.2(3) ?
C5 C4 C7 119.8(3) ?
C3 C4 C7 121.0(3) ?
C4 C5 C6 122.3(3) ?
C4 C5 H5 118.8 ?
C6 C5 H5 118.8 ?
C5 C6 C1 118.5(2) ?
C5 C6 N1 118.7(2) ?
C1 C6 N1 122.8(2) ?
C4 C7 H7A 109.5 ?
C4 C7 H7B 109.5 ?
H7A C7 H7B 109.5 ?
C4 C7 H7C 109.5 ?
H7A C7 H7C 109.5 ?
H7B C7 H7C 109.5 ?
C3 C8 H8A 109.5 ?
C3 C8 H8B 109.5 ?
H8A C8 H8B 109.5 ?
C3 C8 H8C 109.5 ?
H8A C8 H8C 109.5 ?
H8B C8 H8C 109.5 ?
C6 N1 Ag1 116.43(17) ?
C6 N1 H3B 110(3) ?
Ag1 N1 H3B 101(3) ?
C6 N1 H3A 115(5) ?
Ag1 N1 H3A 103(5) ?
H3B N1 H3A 110(6) ?
Ag1 O1W H1B 115(3) ?
Ag1 O1W H1A 117(3) ?
H1B O1W H1A 101(4) ?
H2B O2W H2A 86(4) ?
O1 S1 O3 112.80(15) ?
O1 S1 O2 112.65(16) ?
O3 S1 O2 111.73(14) ?
O1 S1 C1 106.17(13) ?
O3 S1 C1 106.57(13) ?
O2 S1 C1 106.35(14) ?

loop_
_geom_bond_atom_site_label_1
_geom_bond_atom_site_label_2
_geom_bond_distance
_geom_bond_publ_flag
Ag1 O1W 2.139(3) y
Ag1 N1 2.176(3) y
C1 C2 1.397(4) ?
C1 C6 1.397(4) ?
C1 S1 1.774(3) ?
C2 C3 1.390(4) ?
C2 H2 0.9300 ?
C3 C4 1.398(4) ?
C3 C8 1.500(4) ?
C4 C5 1.390(4) ?
C4 C7 1.511(4) ?
C5 C6 1.395(4) ?
C5 H5 0.9300 ?
C6 N1 1.436(3) ?
C7 H7A 0.9600 ?
C7 H7B 0.9600 ?
C7 H7C 0.9600 ?
C8 H8A 0.9600 ?
C8 H8B 0.9600 ?
C8 H8C 0.9600 ?
N1 H3B 0.80(3) ?
N1 H3A 0.86(7) ?
O1 S1 1.445(2) ?
O2 S1 1.462(2) ?
O3 S1 1.447(2) ?
O1W H1B 1.00(4) ?
O1W H1A 0.95(4) ?
O2W H2B 0.89(4) ?
O2W H2A 0.94(4) ?

loop_
_geom_hbond_atom_site_label_D
_geom_hbond_atom_site_label_H
_geom_hbond_atom_site_label_A
_geom_hbond_site_symmetry_A
_geom_hbond_distance_DH
_geom_hbond_distance_HA
_geom_hbond_distance_DA
_geom_hbond_angle_DHA
O1W H1A O1 1_465 0.95(4) 2.11(4) 3.038(4) 165(4)
O1W H1B O3 1_565 1.00(4) 2.11(4) 3.091(4) 167(4)
O2W H2A O2 2_666 0.94(4) 2.12(6) 2.901(5) 140(6)
N1 H3A O3 . 0.86(7) 2.15(7) 2.843(3) 138(7)
N1 H3A O3 2_656 0.86(7) 2.38(8) 3.073(3) 138(7)
N1 H3B O2 1_455 0.80(3) 2.18(3) 2.961(4) 165(4)

loop_
_geom_torsion_atom_site_label_1
_geom_torsion_atom_site_label_2
_geom_torsion_atom_site_label_3
_geom_torsion_atom_site_label_4
_geom_torsion
C6 C1 C2 C3 -0.2(4)
S1 C1 C2 C3 -179.9(2)
C1 C2 C3 C4 -0.7(4)
C1 C2 C3 C8 179.9(3)
C2 C3 C4 C5 1.1(4)
C8 C3 C4 C5 -179.5(3)
C2 C3 C4 C7 -178.2(3)
C8 C3 C4 C7 1.2(4)
C3 C4 C5 C6 -0.6(4)
C7 C4 C5 C6 178.7(3)
C4 C5 C6 C1 -0.4(4)
C4 C5 C6 N1 178.5(2)
C2 C1 C6 C5 0.8(4)
S1 C1 C6 C5 -179.6(2)
C2 C1 C6 N1 -178.1(2)
S1 C1 C6 N1 1.5(4)
C5 C6 N1 Ag1 -76.6(3)
C1 C6 N1 Ag1 102.3(3)
O1W Ag1 N1 C6 66.5(5)
C2 C1 S1 O1 -24.8(3)
C6 C1 S1 O1 155.5(2)
C2 C1 S1 O3 -145.3(2)
C6 C1 S1 O3 35.1(3)
C2 C1 S1 O2 95.4(2)
C6 C1 S1 O2 -84.3(2)
